data_7706999
loop_
_publ_author_name
'Yang, Yan'
'Zhou, Zhen'
'Wei, Zu-Zhuang'
'Qin, Qi-Pin'
'Yang, Lin'
'Liang, Hong'

_publ_section_title
;
 High anticancer activity and apoptosis- and autophagy-inducing properties
 of novel lanthanide(III) complexes bearing
 8-hydroxyquinoline-<i>N</i>-oxide and 1,10-phenanthroline.
;
_journal_issue 17
_journal_name_full 'Dalton transactions (Cambridge, England : 2003)'
_journal_page_first 5828
_journal_page_last 5834
_journal_paper_doi 10.1039/d1dt00450f
_journal_volume 50
_journal_year 2021
_chemical_formula_moiety 'C21 H16 Cl2 Ho N3 O3'
_chemical_formula_sum 'C21 H16 Cl2 Ho N3 O3'
_chemical_formula_weight 594.20
_space_group_crystal_system monoclinic
_space_group_IT_number 14
_space_group_name_Hall '-P 2ybc'
_space_group_name_H-M_alt 'P 1 21/c 1'
_atom_sites_solution_hydrogens mixed
_atom_sites_solution_primary iterative
_audit_creation_date 2019-06-03
_audit_creation_method
;
Olex2 1.2
(compiled 2017.08.10 svn.r3458 for OlexSys, GUI svn.r5381)
;
_audit_update_record
;
2020-12-14 deposited with the CCDC.	2021-03-26 downloaded from the CCDC.
;
_cell_angle_alpha 90
_cell_angle_beta 93.202(2)
_cell_angle_gamma 90
_cell_formula_units_Z 4
_cell_length_a 9.8801(6)
_cell_length_b 11.0521(7)
_cell_length_c 18.2125(11)
_cell_measurement_reflns_used 9883
_cell_measurement_temperature 293(2)
_cell_measurement_theta_max 27.523
_cell_measurement_theta_min 2.942
_cell_volume 1985.6(2)
_computing_cell_refinement 'SAINT V8.38A (?, 2016)'
_computing_data_reduction 'SAINT V8.38A (?, 2016)'
_computing_molecular_graphics 'Olex2 (Dolomanov et al., 2009)'
_computing_publication_material 'Olex2 (Dolomanov et al., 2009)'
_computing_structure_refinement 'XL (Sheldrick, 2008)'
_computing_structure_solution
;
Superflip (Palatinus & Chapuis, 2007;Palatinus & van der Lee, 2008;
Palatinus et al., 2012)
;
_diffrn_ambient_temperature 293(2)
_diffrn_measured_fraction_theta_full 0.998
_diffrn_measured_fraction_theta_max 0.997
_diffrn_measurement_device_type 'CCD area detector'
_diffrn_measurement_method 'phi and omega scans'
_diffrn_radiation_monochromator graphite
_diffrn_radiation_type MoK\a
_diffrn_radiation_wavelength 0.71073
_diffrn_reflns_av_R_equivalents 0.0279
_diffrn_reflns_av_unetI/netI 0.0198
_diffrn_reflns_Laue_measured_fraction_full 0.998
_diffrn_reflns_Laue_measured_fraction_max 0.997
_diffrn_reflns_limit_h_max 12
_diffrn_reflns_limit_h_min -12
_diffrn_reflns_limit_k_max 14
_diffrn_reflns_limit_k_min -14
_diffrn_reflns_limit_l_max 23
_diffrn_reflns_limit_l_min -23
_diffrn_reflns_number 30363
_diffrn_reflns_point_group_measured_fraction_full 0.998
_diffrn_reflns_point_group_measured_fraction_max 0.997
_diffrn_reflns_theta_full 25.242
_diffrn_reflns_theta_max 27.540
_diffrn_reflns_theta_min 2.901
_exptl_absorpt_coefficient_mu 4.284
_exptl_absorpt_correction_T_max 0.7456
_exptl_absorpt_correction_T_min 0.3489
_exptl_absorpt_correction_type multi-scan
_exptl_absorpt_process_details
;
SADABS-2016/2 (Bruker,2016/2) was used for absorption correction.
wR2(int) was 0.1204 before and 0.0476 after correction.
The Ratio of minimum to maximum transmission is 0.4679.
The \l/2 correction factor is Not present.
;
_exptl_crystal_colour colourless
_exptl_crystal_density_diffrn 1.988
_exptl_crystal_description block
_exptl_crystal_F_000 1152
_exptl_crystal_size_max 0.22
_exptl_crystal_size_mid 0.17
_exptl_crystal_size_min 0.11
_refine_diff_density_max 1.373
_refine_diff_density_min -0.889
_refine_diff_density_rms 0.087
_refine_ls_extinction_method none
_refine_ls_goodness_of_fit_ref 1.075
_refine_ls_hydrogen_treatment constr
_refine_ls_matrix_type full
_refine_ls_number_parameters 272
_refine_ls_number_reflns 4568
_refine_ls_number_restraints 1
_refine_ls_restrained_S_all 1.075
_refine_ls_R_factor_all 0.0265
_refine_ls_R_factor_gt 0.0221
_refine_ls_shift/su_max 0.002
_refine_ls_shift/su_mean 0.000
_refine_ls_structure_factor_coef Fsqd
_refine_ls_weighting_details 'w=1/[\s^2^(Fo^2^)+(0.0200P)^2^+2.9690P] where P=(Fo^2^+2Fc^2^)/3'
_refine_ls_weighting_scheme calc
_refine_ls_wR_factor_gt 0.0501
_refine_ls_wR_factor_ref 0.0516
_reflns_Friedel_coverage 0.000
_reflns_number_gt 4122
_reflns_number_total 4568
_reflns_threshold_expression 'I > 2\s(I)'
_cod_data_source_file d1dt00450f2.cif
_cod_data_source_block 222
_cod_depositor_comments 'Adding full bibliography for 7706997--7707003.cif.'
_cod_database_code 7706999
_shelx_shelxl_version_number 2016/6
_shelx_space_group_comment
;
The symmetry employed for this shelxl refinement is uniquely defined
by the following loop, which should always be used as a source of
symmetry information in preference to the above space-group names.
They are only intended as comments.
;
_shelx_estimated_absorpt_t_max 0.650
_shelx_estimated_absorpt_t_min 0.453
_olex2_refinement_description
;
1. Fixed Uiso
 At 1.2 times of:
  All C(H) groups
 At 1.5 times of:
  All O(H,H) groups
2. Restrained distances
 H3B-H21
 2.2 with sigma of 0.02
3.a Rotating group:
 O3(H3A,H3B)
3.b Aromatic/amide H refined with riding coordinates:
 C3(H3), C21(H21), C17(H17), C1(H1), C9(H9), C19(H19), C2(H2), C20(H20),
 C7(H7), C18(H18), C8(H8), C10(H10), C12(H12), C11(H11)
;
_olex2_submission_special_instructions 'No special instructions were received'

loop_
_space_group_symop_operation_xyz
'x, y, z'
'-x, y+1/2, -z+1/2'
'-x, -y, -z'
'x, -y-1/2, z-1/2'

loop_
_atom_site_label
_atom_site_type_symbol
_atom_site_fract_x
_atom_site_fract_y
_atom_site_fract_z
_atom_site_U_iso_or_equiv
_atom_site_adp_type
_atom_site_occupancy
_atom_site_site_symmetry_order
_atom_site_calc_flag
_atom_site_refinement_flags_posn
_atom_site_refinement_flags_adp
_atom_site_refinement_flags_occupancy
_atom_site_disorder_assembly
_atom_site_disorder_group
Ho1 Ho 0.27044(2) 0.15118(2) 0.41625(2) 0.02306(5) Uani 1 1 d . . . . .
Cl1 Cl 0.51429(7) 0.08742(7) 0.37716(4) 0.03359(16) Uani 1 1 d . . . . .
Cl2 Cl 0.00839(8) 0.14427(8) 0.44139(5) 0.04044(19) Uani 1 1 d . . . . .
O3 O 0.2610(2) -0.03315(19) 0.48742(11) 0.0339(5) Uani 1 1 d . . . . .
H3A H 0.268379 -0.017081 0.534998 0.051 Uiso 1 1 d GR . . . .
H3B H 0.332372 -0.079570 0.481099 0.051 Uiso 1 1 d DGR . . . .
O2 O 0.2783(2) 0.34547(18) 0.42895(12) 0.0365(5) Uani 1 1 d . . . . .
O1 O 0.3599(3) 0.18392(19) 0.52889(12) 0.0399(6) Uani 1 1 d . . . . .
N3 N 0.2054(2) -0.0054(2) 0.31736(13) 0.0278(5) Uani 1 1 d . . . . .
N1 N 0.3988(2) 0.2768(2) 0.57114(13) 0.0284(5) Uani 1 1 d . . . . .
N2 N 0.2103(2) 0.2366(2) 0.28857(13) 0.0292(5) Uani 1 1 d . . . . .
C15 C 0.1590(3) 0.0334(3) 0.24959(15) 0.0273(6) Uani 1 1 d . . . . .
C3 C 0.4683(3) 0.4542(3) 0.67189(18) 0.0420(8) Uani 1 1 d . . . . .
H3 H 0.490262 0.513376 0.706832 0.050 Uiso 1 1 calc R . . . .
C5 C 0.3706(3) 0.3950(3) 0.55067(16) 0.0273(6) Uani 1 1 d . . . . .
C21 C 0.2138(3) -0.1233(3) 0.32909(18) 0.0350(7) Uani 1 1 d . . . . .
H21 H 0.246128 -0.150210 0.375179 0.042 Uiso 1 1 calc DR . . . .
C17 C 0.0616(3) -0.0015(4) 0.12458(17) 0.0432(9) Uani 1 1 d . . . . .
H17 H 0.026379 -0.054653 0.088860 0.052 Uiso 1 1 calc R . . . .
C14 C 0.1613(3) 0.1607(3) 0.23422(15) 0.0279(6) Uani 1 1 d . . . . .
C6 C 0.3087(3) 0.4254(2) 0.48057(16) 0.0265(6) Uani 1 1 d . . . . .
C16 C 0.1135(3) -0.0480(3) 0.19382(17) 0.0352(7) Uani 1 1 d . . . . .
C1 C 0.4606(3) 0.2480(3) 0.63571(16) 0.0346(7) Uani 1 1 d . . . . .
H1 H 0.480101 0.167333 0.646380 0.042 Uiso 1 1 calc R . . . .
C9 C 0.3768(4) 0.6084(3) 0.5852(2) 0.0436(9) Uani 1 1 d . . . . .
H9 H 0.399751 0.669511 0.618747 0.052 Uiso 1 1 calc R . . . .
C19 C 0.1249(3) -0.1719(3) 0.20859(19) 0.0414(8) Uani 1 1 d . . . . .
H19 H 0.097436 -0.228212 0.172839 0.050 Uiso 1 1 calc R . . . .
C2 C 0.4963(3) 0.3368(3) 0.68732(18) 0.0420(8) Uani 1 1 d . . . . .
H2 H 0.539258 0.315562 0.732223 0.050 Uiso 1 1 calc R . . . .
C20 C 0.1764(3) -0.2096(3) 0.27542(19) 0.0400(8) Uani 1 1 d . . . . .
H20 H 0.186719 -0.291674 0.285429 0.048 Uiso 1 1 calc R . . . .
C4 C 0.4061(3) 0.4876(3) 0.60326(18) 0.0338(7) Uani 1 1 d . . . . .
C7 C 0.2812(3) 0.5470(3) 0.46741(19) 0.0373(7) Uani 1 1 d . . . . .
H7 H 0.238767 0.569170 0.422559 0.045 Uiso 1 1 calc R . . . .
C18 C 0.0630(3) 0.1170(4) 0.11037(17) 0.0438(9) Uani 1 1 d . . . . .
H18 H 0.028869 0.144735 0.064812 0.053 Uiso 1 1 calc R . . . .
C13 C 0.1161(3) 0.2025(3) 0.16396(16) 0.0348(7) Uani 1 1 d . . . . .
C8 C 0.3147(4) 0.6367(3) 0.5187(2) 0.0433(8) Uani 1 1 d . . . . .
H8 H 0.294502 0.717034 0.507464 0.052 Uiso 1 1 calc R . . . .
C10 C 0.2184(4) 0.3535(3) 0.27202(18) 0.0366(7) Uani 1 1 d . . . . .
H10 H 0.252614 0.406161 0.308291 0.044 Uiso 1 1 calc R . . . .
C12 C 0.1254(4) 0.3260(4) 0.14936(18) 0.0435(8) Uani 1 1 d . . . . .
H12 H 0.095897 0.356704 0.103667 0.052 Uiso 1 1 calc R . . . .
C11 C 0.1784(4) 0.4016(3) 0.20324(18) 0.0430(8) Uani 1 1 d . . . . .
H11 H 0.187767 0.483933 0.194142 0.052 Uiso 1 1 calc R . . . .

loop_
_atom_site_aniso_label
_atom_site_aniso_U_11
_atom_site_aniso_U_22
_atom_site_aniso_U_33
_atom_site_aniso_U_23
_atom_site_aniso_U_13
_atom_site_aniso_U_12
Ho1 0.02755(8) 0.01922(7) 0.02186(7) -0.00107(5) -0.00350(5) -0.00090(5)
Cl1 0.0304(4) 0.0331(4) 0.0369(4) 0.0004(3) -0.0022(3) 0.0027(3)
Cl2 0.0311(4) 0.0481(5) 0.0422(4) 0.0171(4) 0.0030(3) 0.0034(3)
O3 0.0418(12) 0.0270(11) 0.0319(11) 0.0027(9) -0.0065(9) -0.0004(9)
O2 0.0526(14) 0.0222(11) 0.0335(11) 0.0002(9) -0.0093(10) -0.0008(9)
O1 0.0670(16) 0.0218(10) 0.0288(11) -0.0045(8) -0.0151(11) 0.0005(10)
N3 0.0259(12) 0.0297(13) 0.0275(12) -0.0040(10) -0.0013(10) -0.0030(10)
N1 0.0285(12) 0.0301(13) 0.0265(12) -0.0048(10) -0.0003(10) -0.0019(10)
N2 0.0309(13) 0.0309(13) 0.0256(12) 0.0009(10) 0.0000(10) 0.0016(10)
C15 0.0188(13) 0.0383(16) 0.0248(13) -0.0047(12) 0.0021(11) -0.0043(11)
C3 0.0335(17) 0.054(2) 0.0388(17) -0.0256(16) 0.0052(14) -0.0103(15)
C5 0.0222(14) 0.0260(14) 0.0342(15) -0.0094(12) 0.0074(12) -0.0045(11)
C21 0.0356(17) 0.0319(16) 0.0369(17) -0.0051(13) -0.0032(14) -0.0009(13)
C17 0.0325(17) 0.069(3) 0.0276(15) -0.0161(16) -0.0012(13) -0.0073(16)
C14 0.0206(13) 0.0404(17) 0.0227(13) -0.0043(12) 0.0022(11) 0.0017(12)
C6 0.0266(14) 0.0202(13) 0.0333(14) -0.0013(11) 0.0069(12) -0.0021(11)
C16 0.0217(14) 0.052(2) 0.0318(15) -0.0119(14) 0.0050(12) -0.0069(13)
C1 0.0339(16) 0.0416(18) 0.0279(14) -0.0050(13) -0.0025(13) 0.0034(14)
C9 0.0436(19) 0.0296(17) 0.060(2) -0.0212(16) 0.0195(17) -0.0111(14)
C19 0.0352(17) 0.046(2) 0.0443(19) -0.0241(15) 0.0089(15) -0.0135(14)
C2 0.0342(17) 0.061(2) 0.0304(16) -0.0135(15) -0.0032(14) -0.0012(16)
C20 0.0383(18) 0.0308(17) 0.051(2) -0.0116(15) 0.0046(16) -0.0065(14)
C4 0.0276(15) 0.0334(17) 0.0414(17) -0.0153(13) 0.0113(13) -0.0093(12)
C7 0.0399(18) 0.0265(15) 0.0463(18) 0.0012(14) 0.0106(15) 0.0000(13)
C18 0.0297(17) 0.079(3) 0.0227(15) -0.0052(16) -0.0023(13) -0.0006(16)
C13 0.0250(15) 0.054(2) 0.0253(14) 0.0026(14) 0.0040(12) 0.0048(14)
C8 0.050(2) 0.0199(15) 0.063(2) -0.0041(14) 0.0208(18) -0.0011(13)
C10 0.0431(18) 0.0317(16) 0.0355(16) 0.0020(13) 0.0056(14) -0.0012(14)
C12 0.0393(19) 0.062(2) 0.0293(16) 0.0129(16) 0.0058(14) 0.0093(16)
C11 0.052(2) 0.0399(19) 0.0380(18) 0.0142(15) 0.0073(16) 0.0056(16)

loop_
_atom_type_symbol
_atom_type_description
_atom_type_scat_dispersion_real
_atom_type_scat_dispersion_imag
_atom_type_scat_source
C C 0.0033 0.0016 'International Tables Vol C Tables 4.2.6.8 and 6.1.1.4'
H H 0.0000 0.0000 'International Tables Vol C Tables 4.2.6.8 and 6.1.1.4'
Cl Cl 0.1484 0.1585 'International Tables Vol C Tables 4.2.6.8 and 6.1.1.4'
Ho Ho -0.2175 4.6783 'International Tables Vol C Tables 4.2.6.8 and 6.1.1.4'
N N 0.0061 0.0033 'International Tables Vol C Tables 4.2.6.8 and 6.1.1.4'
O O 0.0106 0.0060 'International Tables Vol C Tables 4.2.6.8 and 6.1.1.4'

loop_
_geom_angle_atom_site_label_1
_geom_angle_atom_site_label_2
_geom_angle_atom_site_label_3
_geom_angle
_geom_angle_site_symmetry_1
_geom_angle_site_symmetry_3
_geom_angle_publ_flag
Cl1 Ho1 Cl2 161.82(3) . . ?
O3 Ho1 Cl1 89.02(6) . . ?
O3 Ho1 Cl2 79.41(6) . . ?
O3 Ho1 N3 77.97(7) . . ?
O3 Ho1 N2 141.87(8) . . ?
O2 Ho1 Cl1 105.40(7) . . ?
O2 Ho1 Cl2 92.28(7) . . ?
O2 Ho1 O3 141.42(8) . . ?
O2 Ho1 O1 74.26(8) . . ?
O2 Ho1 N3 139.03(8) . . ?
O2 Ho1 N2 74.62(8) . . ?
O1 Ho1 Cl1 88.31(7) . . ?
O1 Ho1 Cl2 100.80(7) . . ?
O1 Ho1 O3 70.56(7) . . ?
O1 Ho1 N3 146.57(8) . . ?
O1 Ho1 N2 147.57(8) . . ?
N3 Ho1 Cl1 80.02(6) . . ?
N3 Ho1 Cl2 83.85(6) . . ?
N2 Ho1 Cl1 91.28(6) . . ?
N2 Ho1 Cl2 89.32(6) . . ?
N2 Ho1 N3 64.58(8) . . ?
Ho1 O3 H3A 110.6 . . ?
Ho1 O3 H3B 111.3 . . ?
H3A O3 H3B 102.8 . . ?
C6 O2 Ho1 138.68(19) . . ?
N1 O1 Ho1 138.59(18) . . ?
C15 N3 Ho1 119.02(19) . . ?
C21 N3 Ho1 122.9(2) . . ?
C21 N3 C15 118.1(3) . . ?
O1 N1 C5 121.8(2) . . ?
O1 N1 C1 115.4(3) . . ?
C1 N1 C5 122.7(3) . . ?
C14 N2 Ho1 119.28(19) . . ?
C10 N2 Ho1 123.5(2) . . ?
C10 N2 C14 117.1(3) . . ?
N3 C15 C14 118.5(2) . . ?
N3 C15 C16 122.0(3) . . ?
C16 C15 C14 119.5(3) . . ?
C2 C3 H3 119.7 . . ?
C2 C3 C4 120.6(3) . . ?
C4 C3 H3 119.7 . . ?
N1 C5 C6 122.3(2) . . ?
N1 C5 C4 117.2(3) . . ?
C6 C5 C4 120.5(3) . . ?
N3 C21 H21 118.4 . . ?
N3 C21 C20 123.1(3) . . ?
C20 C21 H21 118.4 . . ?
C16 C17 H17 119.4 . . ?
C18 C17 H17 119.4 . . ?
C18 C17 C16 121.1(3) . . ?
N2 C14 C15 118.0(3) . . ?
N2 C14 C13 122.6(3) . . ?
C13 C14 C15 119.4(3) . . ?
O2 C6 C5 123.5(3) . . ?
O2 C6 C7 119.5(3) . . ?
C7 C6 C5 116.9(3) . . ?
C15 C16 C17 119.3(3) . . ?
C19 C16 C15 117.8(3) . . ?
C19 C16 C17 122.8(3) . . ?
N1 C1 H1 119.5 . . ?
N1 C1 C2 120.9(3) . . ?
C2 C1 H1 119.5 . . ?
C4 C9 H9 119.9 . . ?
C8 C9 H9 119.9 . . ?
C8 C9 C4 120.2(3) . . ?
C16 C19 H19 120.2 . . ?
C20 C19 C16 119.6(3) . . ?
C20 C19 H19 120.2 . . ?
C3 C2 C1 119.7(3) . . ?
C3 C2 H2 120.2 . . ?
C1 C2 H2 120.2 . . ?
C21 C20 H20 120.4 . . ?
C19 C20 C21 119.2(3) . . ?
C19 C20 H20 120.4 . . ?
C3 C4 C5 118.9(3) . . ?
C9 C4 C3 122.1(3) . . ?
C9 C4 C5 119.0(3) . . ?
C6 C7 H7 118.7 . . ?
C6 C7 C8 122.5(3) . . ?
C8 C7 H7 118.7 . . ?
C17 C18 H18 119.3 . . ?
C17 C18 C13 121.4(3) . . ?
C13 C18 H18 119.3 . . ?
C14 C13 C18 119.1(3) . . ?
C12 C13 C14 118.2(3) . . ?
C12 C13 C18 122.7(3) . . ?
C9 C8 C7 120.8(3) . . ?
C9 C8 H8 119.6 . . ?
C7 C8 H8 119.6 . . ?
N2 C10 H10 118.1 . . ?
N2 C10 C11 123.8(3) . . ?
C11 C10 H10 118.1 . . ?
C13 C12 H12 120.4 . . ?
C11 C12 C13 119.1(3) . . ?
C11 C12 H12 120.4 . . ?
C10 C11 H11 120.4 . . ?
C12 C11 C10 119.2(3) . . ?
C12 C11 H11 120.4 . . ?

loop_
_geom_bond_atom_site_label_1
_geom_bond_atom_site_label_2
_geom_bond_distance
_geom_bond_site_symmetry_2
_geom_bond_publ_flag
Ho1 Cl1 2.6457(8) . ?
Ho1 Cl2 2.6554(8) . ?
Ho1 O3 2.419(2) . ?
Ho1 O2 2.161(2) . ?
Ho1 O1 2.218(2) . ?
Ho1 N3 2.553(2) . ?
Ho1 N2 2.549(2) . ?
O3 H3A 0.8836 . ?
O3 H3B 0.8850 . ?
O2 C6 1.313(3) . ?
O1 N1 1.327(3) . ?
N3 C15 1.362(4) . ?
N3 C21 1.323(4) . ?
N1 C5 1.382(4) . ?
N1 C1 1.333(4) . ?
N2 C14 1.365(4) . ?
N2 C10 1.330(4) . ?
C15 C14 1.435(4) . ?
C15 C16 1.411(4) . ?
C3 H3 0.9300 . ?
C3 C2 1.353(5) . ?
C3 C4 1.411(5) . ?
C5 C6 1.425(4) . ?
C5 C4 1.432(4) . ?
C21 H21 0.9300 . ?
C21 C20 1.400(4) . ?
C17 H17 0.9300 . ?
C17 C16 1.430(5) . ?
C17 C18 1.335(5) . ?
C14 C13 1.410(4) . ?
C6 C7 1.389(4) . ?
C16 C19 1.400(5) . ?
C1 H1 0.9300 . ?
C1 C2 1.391(4) . ?
C9 H9 0.9300 . ?
C9 C4 1.401(5) . ?
C9 C8 1.364(5) . ?
C19 H19 0.9300 . ?
C19 C20 1.358(5) . ?
C2 H2 0.9300 . ?
C20 H20 0.9300 . ?
C7 H7 0.9300 . ?
C7 C8 1.389(5) . ?
C18 H18 0.9300 . ?
C18 C13 1.436(5) . ?
C13 C12 1.395(5) . ?
C8 H8 0.9300 . ?
C10 H10 0.9300 . ?
C10 C11 1.398(5) . ?
C12 H12 0.9300 . ?
C12 C11 1.371(5) . ?
C11 H11 0.9300 . ?

loop_
_geom_torsion_atom_site_label_1
_geom_torsion_atom_site_label_2
_geom_torsion_atom_site_label_3
_geom_torsion_atom_site_label_4
_geom_torsion
_geom_torsion_site_symmetry_1
_geom_torsion_site_symmetry_2
_geom_torsion_site_symmetry_3
_geom_torsion_site_symmetry_4
_geom_torsion_publ_flag
Ho1 O2 C6 C5 9.8(5) . . . . ?
Ho1 O2 C6 C7 -170.9(2) . . . . ?
Ho1 O1 N1 C5 9.1(4) . . . . ?
Ho1 O1 N1 C1 -174.0(2) . . . . ?
Ho1 N3 C15 C14 6.2(3) . . . . ?
Ho1 N3 C15 C16 -176.0(2) . . . . ?
Ho1 N3 C21 C20 179.0(2) . . . . ?
Ho1 N2 C14 C15 -6.3(3) . . . . ?
Ho1 N2 C14 C13 175.0(2) . . . . ?
Ho1 N2 C10 C11 -176.3(2) . . . . ?
O2 C6 C7 C8 -177.8(3) . . . . ?
O1 N1 C5 C6 -5.5(4) . . . . ?
O1 N1 C5 C4 174.4(3) . . . . ?
O1 N1 C1 C2 -174.8(3) . . . . ?
N3 C15 C14 N2 0.1(4) . . . . ?
N3 C15 C14 C13 178.8(3) . . . . ?
N3 C15 C16 C17 177.9(3) . . . . ?
N3 C15 C16 C19 -3.8(4) . . . . ?
N3 C21 C20 C19 -2.1(5) . . . . ?
N1 C5 C6 O2 -2.8(4) . . . . ?
N1 C5 C6 C7 177.8(3) . . . . ?
N1 C5 C4 C3 0.6(4) . . . . ?
N1 C5 C4 C9 -178.8(3) . . . . ?
N1 C1 C2 C3 -0.1(5) . . . . ?
N2 C14 C13 C18 -178.6(3) . . . . ?
N2 C14 C13 C12 1.7(4) . . . . ?
N2 C10 C11 C12 1.2(5) . . . . ?
C15 N3 C21 C20 -0.5(5) . . . . ?
C15 C14 C13 C18 2.7(4) . . . . ?
C15 C14 C13 C12 -177.0(3) . . . . ?
C15 C16 C19 C20 1.1(5) . . . . ?
C5 N1 C1 C2 2.1(5) . . . . ?
C5 C6 C7 C8 1.6(4) . . . . ?
C21 N3 C15 C14 -174.3(3) . . . . ?
C21 N3 C15 C16 3.5(4) . . . . ?
C17 C16 C19 C20 179.3(3) . . . . ?
C17 C18 C13 C14 -3.2(5) . . . . ?
C17 C18 C13 C12 176.6(3) . . . . ?
C14 N2 C10 C11 0.8(5) . . . . ?
C14 C15 C16 C17 -4.3(4) . . . . ?
C14 C15 C16 C19 174.0(3) . . . . ?
C14 C13 C12 C11 0.4(5) . . . . ?
C6 C5 C4 C3 -179.5(3) . . . . ?
C6 C5 C4 C9 1.1(4) . . . . ?
C6 C7 C8 C9 -0.1(5) . . . . ?
C16 C15 C14 N2 -177.8(2) . . . . ?
C16 C15 C14 C13 1.0(4) . . . . ?
C16 C17 C18 C13 -0.2(5) . . . . ?
C16 C19 C20 C21 1.7(5) . . . . ?
C1 N1 C5 C6 177.8(3) . . . . ?
C1 N1 C5 C4 -2.3(4) . . . . ?
C2 C3 C4 C5 1.2(5) . . . . ?
C2 C3 C4 C9 -179.4(3) . . . . ?
C4 C3 C2 C1 -1.5(5) . . . . ?
C4 C5 C6 O2 177.3(3) . . . . ?
C4 C5 C6 C7 -2.1(4) . . . . ?
C4 C9 C8 C7 -0.9(5) . . . . ?
C18 C17 C16 C15 4.0(5) . . . . ?
C18 C17 C16 C19 -174.2(3) . . . . ?
C18 C13 C12 C11 -179.4(3) . . . . ?
C13 C12 C11 C10 -1.8(5) . . . . ?
C8 C9 C4 C3 -179.0(3) . . . . ?
C8 C9 C4 C5 0.4(5) . . . . ?
C10 N2 C14 C15 176.5(3) . . . . ?
C10 N2 C14 C13 -2.2(4) . . . . ?
